data_4025942
loop_
_publ_author_name
'Henry Nguyen'
'Gil Ma'
'Tatiana Gladysheva'
'Trisha Fremgen'
'Daniel Romo'

_publ_section_title
;
 Bioinspired Total Synthesis and Human Proteasome Inhibitory Activity of
 (-)-Salinosporamide A, (-)-Homosalinosporamide A, and Derivatives
 Obtained via Organonucleophile Promoted Bis-cyclizations
;
_journal_name_full 'Journal of Organic Chemistry'
_journal_page_first 2
_journal_page_last 12
_journal_paper_doi 10.1021/jo101638r
_journal_volume 76
_journal_year 2011
_chemical_formula_sum 'C15 H16 Cl N O4'
_chemical_formula_weight 309.74
_chemical_name_systematic
;                                                                              
 ?                                                                             
;
_space_group_IT_number 14
_symmetry_cell_setting monoclinic
_symmetry_space_group_name_Hall '-P 2yn'
_symmetry_space_group_name_H-M 'P 1 21/n 1'
_atom_sites_solution_hydrogens geom
_atom_sites_solution_primary direct
_atom_sites_solution_secondary difmap
_audit_creation_method SHELXL-97
_cell_angle_alpha 90.00
_cell_angle_beta 91.007(10)
_cell_angle_gamma 90.00
_cell_formula_units_Z 8
_cell_length_a 15.516(3)
_cell_length_b 11.0290(13)
_cell_length_c 16.725(2)
_cell_measurement_reflns_used 947
_cell_measurement_temperature 110(2)
_cell_measurement_theta_max 54.56
_cell_measurement_theta_min 3.85
_cell_volume 2861.6(7)
_computing_cell_refinement 'Bruker FRAMBO'
_computing_data_collection 'Bruker FRAMBO'
_computing_data_reduction 'Bruker SAINT'
_computing_molecular_graphics 'Bruker SHELXTL'
_computing_publication_material 'Bruker SHELXTL'
_computing_structure_refinement 'SHELXL-97 (Sheldrick, 2008)'
_computing_structure_solution 'SHELXS-97 (Sheldrick, 2008)'
_diffrn_ambient_temperature 110(2)
_diffrn_measured_fraction_theta_full 0.985
_diffrn_measured_fraction_theta_max 0.985
_diffrn_measurement_device_type 'MWPC area detector'
_diffrn_measurement_method 'phi and omega scans'
_diffrn_radiation_monochromator graphite
_diffrn_radiation_source 'fine-focus sealed tube'
_diffrn_radiation_type CuK\a
_diffrn_radiation_wavelength 1.54178
_diffrn_reflns_av_R_equivalents 0.1021
_diffrn_reflns_av_sigmaI/netI 0.0675
_diffrn_reflns_limit_h_max 16
_diffrn_reflns_limit_h_min -17
_diffrn_reflns_limit_k_max 12
_diffrn_reflns_limit_k_min -12
_diffrn_reflns_limit_l_max 18
_diffrn_reflns_limit_l_min -18
_diffrn_reflns_number 48543
_diffrn_reflns_theta_full 59.98
_diffrn_reflns_theta_max 59.98
_diffrn_reflns_theta_min 3.85
_exptl_absorpt_coefficient_mu 2.513
_exptl_absorpt_correction_T_max 0.9515
_exptl_absorpt_correction_T_min 0.6893
_exptl_absorpt_correction_type multi-scan
_exptl_absorpt_process_details sadabs
_exptl_crystal_colour 'colorless '
_exptl_crystal_density_diffrn 1.438
_exptl_crystal_description 'plate     '
_exptl_crystal_F_000 1296
_exptl_crystal_size_max 0.16
_exptl_crystal_size_mid 0.06
_exptl_crystal_size_min 0.02
_refine_diff_density_max 0.300
_refine_diff_density_min -0.349
_refine_diff_density_rms 0.065
_refine_ls_extinction_method none
_refine_ls_goodness_of_fit_ref 1.000
_refine_ls_hydrogen_treatment mixed
_refine_ls_matrix_type full
_refine_ls_number_parameters 397
_refine_ls_number_reflns 4192
_refine_ls_number_restraints 0
_refine_ls_restrained_S_all 1.000
_refine_ls_R_factor_all 0.0707
_refine_ls_R_factor_gt 0.0425
_refine_ls_shift/su_max 0.001
_refine_ls_shift/su_mean 0.000
_refine_ls_structure_factor_coef Fsqd
_refine_ls_weighting_details
; calc                                                                         
 [0.00000+1.00000exp(1.70(sin\q/\l)^2^)]/                                      
   [\s^2^(Fo^2^)+0.0000+0.0000*P+(0.0671P)^2^+0.0000sin\q/\l]                  
 where P = 0.33333Fo^2^ + 0.66667Fc^2^                                         
;
_refine_ls_weighting_scheme calc
_refine_ls_wR_factor_gt 0.0962
_refine_ls_wR_factor_ref 0.1038
_reflns_number_gt 2714
_reflns_number_total 4192
_reflns_threshold_expression >2sigma(I)
_cod_data_source_file jo101638r_si_002.cif
_cod_data_source_block dr69
_cod_original_cell_volume 2861.5(7)
_cod_database_code 4025942

loop_
_symmetry_equiv_pos_as_xyz
'x, y, z'
'-x+1/2, y+1/2, -z+1/2'
'-x, -y, -z'
'x-1/2, -y-1/2, z-1/2'

loop_
_atom_site_label
_atom_site_type_symbol
_atom_site_fract_x
_atom_site_fract_y
_atom_site_fract_z
_atom_site_U_iso_or_equiv
_atom_site_adp_type
_atom_site_occupancy
_atom_site_symmetry_multiplicity
_atom_site_calc_flag
_atom_site_refinement_flags
_atom_site_disorder_assembly
_atom_site_disorder_group
Cl1A Cl 0.11063(5) -0.58275(7) 1.08338(5) 0.0446(2) Uani 1 1 d . . .
O1A O -0.02430(11) -0.20150(15) 1.23794(10) 0.0235(5) Uani 1 1 d . . .
N1A N -0.12975(14) -0.41885(18) 1.28464(13) 0.0186(5) Uani 1 1 d . . .
H1NA H -0.161(2) -0.444(3) 1.3294(19) 0.043(9) Uiso 1 1 d . . .
C1A C -0.14181(17) -0.3011(2) 1.24746(14) 0.0185(6) Uani 1 1 d . . .
O2A O -0.09271(12) -0.14268(15) 1.35073(11) 0.0264(5) Uani 1 1 d . . .
C2A C -0.06901(17) -0.2935(2) 1.18497(15) 0.0194(6) Uani 1 1 d . . .
O3A O -0.03461(12) -0.57856(15) 1.28587(10) 0.0248(5) Uani 1 1 d . . .
C3A C -0.02123(17) -0.4152(2) 1.18781(15) 0.0199(6) Uani 1 1 d . . .
H3AA H -0.0367 -0.4611 1.1380 0.024 Uiso 1 1 calc R . .
O4A O -0.25192(12) -0.36216(16) 1.16102(11) 0.0326(5) Uani 1 1 d . . .
H4AA H -0.3036 -0.3565 1.1458 0.049 Uiso 1 1 calc R . .
C4A C -0.06078(17) -0.4813(2) 1.25814(14) 0.0188(6) Uani 1 1 d . . .
C5A C -0.08937(18) -0.2022(2) 1.29114(16) 0.0221(6) Uani 1 1 d . . .
C6A C -0.08570(18) -0.2407(2) 1.10431(15) 0.0266(7) Uani 1 1 d . . .
H6AA H -0.0328 -0.2438 1.0732 0.040 Uiso 1 1 calc R . .
H6AB H -0.1042 -0.1562 1.1098 0.040 Uiso 1 1 calc R . .
H6AC H -0.1311 -0.2872 1.0768 0.040 Uiso 1 1 calc R . .
C7A C 0.07694(17) -0.4051(2) 1.19298(16) 0.0239(6) Uani 1 1 d . . .
H7AA H 0.0962 -0.3480 1.1512 0.029 Uiso 1 1 calc R . .
H7AB H 0.0933 -0.3700 1.2456 0.029 Uiso 1 1 calc R . .
C8A C 0.12429(19) -0.5237(2) 1.18299(17) 0.0298(7) Uani 1 1 d . . .
H8AA H 0.1024 -0.5835 1.2218 0.036 Uiso 1 1 calc R . .
H8AB H 0.1864 -0.5112 1.1946 0.036 Uiso 1 1 calc R . .
C9A C -0.23446(18) -0.2739(2) 1.22122(15) 0.0225(6) Uani 1 1 d . . .
H9AA H -0.2366 -0.1915 1.1963 0.027 Uiso 1 1 calc R . .
C10A C -0.29677(17) -0.2775(2) 1.29014(15) 0.0232(7) Uani 1 1 d . . .
C11A C -0.30146(19) -0.1791(3) 1.34160(17) 0.0338(8) Uani 1 1 d . . .
H11A H -0.2660 -0.1101 1.3336 0.041 Uiso 1 1 calc R . .
C12A C -0.3586(2) -0.1818(3) 1.40527(19) 0.0466(9) Uani 1 1 d . . .
H12A H -0.3613 -0.1154 1.4413 0.056 Uiso 1 1 calc R . .
C13A C -0.4109(2) -0.2809(4) 1.4154(2) 0.0522(10) Uani 1 1 d . . .
H13A H -0.4499 -0.2824 1.4585 0.063 Uiso 1 1 calc R . .
C14A C -0.4075(2) -0.3777(3) 1.3640(2) 0.0478(9) Uani 1 1 d . . .
H14A H -0.4448 -0.4450 1.3711 0.057 Uiso 1 1 calc R . .
C15A C -0.34964(19) -0.3773(3) 1.30193(17) 0.0318(7) Uani 1 1 d . . .
H15A H -0.3461 -0.4454 1.2673 0.038 Uiso 1 1 calc R . .
Cl1B Cl 0.87516(5) 0.07547(6) 0.86535(5) 0.0361(3) Uani 0.948(3) 1 d P A -1
Cl1' Cl 0.8964(11) -0.0462(13) 0.9328(8) 0.036(5) Uani 0.052(3) 1 d P A -2
O1B O 0.56413(11) -0.14348(15) 0.89675(10) 0.0226(4) Uani 1 1 d . . .
N1B N 0.60593(15) -0.16548(18) 1.07278(14) 0.0183(5) Uani 1 1 d . . .
H1NB H 0.5811(19) -0.145(2) 1.1156(17) 0.027(9) Uiso 1 1 d . . .
C1B C 0.56272(16) -0.2324(2) 1.01015(14) 0.0171(6) Uani 1 1 d . . .
O2B O 0.43797(13) -0.10025(15) 0.96049(10) 0.0257(5) Uani 1 1 d . . .
C2B C 0.62587(17) -0.2285(2) 0.93865(15) 0.0190(6) Uani 1 1 d . . .
O3B O 0.72547(11) -0.04507(15) 1.09264(10) 0.0221(4) Uani 1 1 d . . .
C3B C 0.70583(17) -0.1618(2) 0.96916(14) 0.0208(6) Uani 1 1 d . . .
H3BA H 0.7527 -0.2230 0.9770 0.025 Uiso 1 1 calc R . .
O4B O 0.59763(11) -0.41380(15) 1.07433(10) 0.0242(4) Uani 1 1 d . . .
H4BA H 0.5815 -0.4808 1.0927 0.036 Uiso 1 1 calc R . .
C4B C 0.68164(18) -0.1149(2) 1.05082(15) 0.0205(6) Uani 1 1 d . . .
C5B C 0.50601(19) -0.1502(2) 0.95744(15) 0.0199(6) Uani 1 1 d . . .
C6B C 0.64136(18) -0.3383(2) 0.88818(15) 0.0252(7) Uani 1 1 d . . .
H6BA H 0.6828 -0.3185 0.8466 0.038 Uiso 1 1 calc R . .
H6BB H 0.5869 -0.3644 0.8631 0.038 Uiso 1 1 calc R . .
H6BC H 0.6645 -0.4038 0.9218 0.038 Uiso 1 1 calc R . .
C7B C 0.73940(19) -0.0632(2) 0.91272(16) 0.0284(7) Uani 1 1 d . A .
H7BA H 0.7395 -0.0946 0.8573 0.034 Uiso 1 1 calc R . .
H7BB H 0.7006 0.0080 0.9141 0.034 Uiso 1 1 calc R . .
C8B C 0.8297(3) -0.0249(3) 0.93710(18) 0.0414(8) Uani 1 1 d . . .
H8BA H 0.8273 0.0160 0.9877 0.050 Uiso 1 1 d R A -1
H8BB H 0.8657 -0.0951 0.9436 0.050 Uiso 1 1 d R A -1
C9B C 0.52581(17) -0.3535(2) 1.03725(15) 0.0189(6) Uani 1 1 d . . .
H9BA H 0.5077 -0.4006 0.9887 0.023 Uiso 1 1 calc R . .
C10B C 0.44876(18) -0.3395(2) 1.09025(16) 0.0213(6) Uani 1 1 d . . .
C11B C 0.36683(18) -0.3258(2) 1.05531(16) 0.0255(7) Uani 1 1 d . . .
H11B H 0.3598 -0.3292 0.9988 0.031 Uiso 1 1 calc R . .
C12B C 0.2958(2) -0.3072(2) 1.10291(17) 0.0328(7) Uani 1 1 d . . .
H12B H 0.2403 -0.2966 1.0790 0.039 Uiso 1 1 calc R . .
C13B C 0.3057(2) -0.3041(3) 1.18516(18) 0.0341(8) Uani 1 1 d . . .
H13B H 0.2571 -0.2904 1.2177 0.041 Uiso 1 1 calc R . .
C14B C 0.3859(2) -0.3208(2) 1.22011(17) 0.0313(7) Uani 1 1 d . . .
H14B H 0.3922 -0.3206 1.2767 0.038 Uiso 1 1 calc R . .
C15B C 0.4575(2) -0.3379(2) 1.17253(16) 0.0284(7) Uani 1 1 d . . .
H15B H 0.5127 -0.3486 1.1968 0.034 Uiso 1 1 calc R . .

loop_
_atom_site_aniso_label
_atom_site_aniso_U_11
_atom_site_aniso_U_22
_atom_site_aniso_U_33
_atom_site_aniso_U_23
_atom_site_aniso_U_13
_atom_site_aniso_U_12
Cl1A 0.0345(5) 0.0492(5) 0.0503(5) -0.0218(4) 0.0087(4) 0.0024(4)
O1A 0.0196(12) 0.0239(10) 0.0270(11) -0.0015(8) -0.0004(9) -0.0031(8)
N1A 0.0175(14) 0.0188(12) 0.0195(12) 0.0006(9) 0.0004(10) -0.0002(10)
C1A 0.0183(17) 0.0178(13) 0.0193(14) 0.0011(11) -0.0007(12) -0.0004(11)
O2A 0.0296(13) 0.0232(10) 0.0263(11) -0.0050(9) -0.0017(9) 0.0000(8)
C2A 0.0123(16) 0.0231(14) 0.0226(15) -0.0038(11) -0.0024(12) -0.0017(12)
O3A 0.0229(12) 0.0220(10) 0.0297(11) 0.0037(8) 0.0048(8) 0.0035(8)
C3A 0.0161(16) 0.0205(14) 0.0230(15) -0.0017(11) -0.0014(11) 0.0009(12)
O4A 0.0225(13) 0.0392(11) 0.0358(11) -0.0091(9) -0.0083(9) 0.0033(9)
C4A 0.0161(17) 0.0195(14) 0.0208(15) -0.0034(12) -0.0008(12) -0.0020(12)
C5A 0.0207(18) 0.0216(14) 0.0239(16) 0.0061(13) -0.0017(13) 0.0030(12)
C6A 0.0240(18) 0.0305(15) 0.0254(15) 0.0046(12) 0.0018(12) 0.0037(13)
C7A 0.0170(17) 0.0279(15) 0.0267(15) -0.0017(12) 0.0011(12) 0.0011(12)
C8A 0.0220(18) 0.0286(15) 0.0389(18) -0.0007(13) 0.0032(13) 0.0048(13)
C9A 0.0199(17) 0.0249(15) 0.0225(15) -0.0006(12) -0.0021(12) 0.0027(12)
C10A 0.0135(16) 0.0303(16) 0.0256(16) 0.0058(13) -0.0021(12) 0.0082(13)
C11A 0.0228(19) 0.0443(18) 0.0342(18) -0.0007(14) 0.0001(14) 0.0114(14)
C12A 0.036(2) 0.066(2) 0.039(2) -0.0007(17) 0.0018(17) 0.0293(19)
C13A 0.039(2) 0.079(3) 0.039(2) 0.024(2) 0.0158(17) 0.023(2)
C14A 0.026(2) 0.059(2) 0.059(2) 0.031(2) 0.0064(17) 0.0106(17)
C15A 0.0193(18) 0.0361(17) 0.0401(18) 0.0114(14) -0.0001(14) 0.0072(14)
Cl1B 0.0324(6) 0.0313(5) 0.0449(5) 0.0025(3) 0.0125(4) -0.0085(3)
Cl1' 0.021(11) 0.050(10) 0.037(9) 0.011(7) 0.000(7) -0.015(7)
O1B 0.0204(12) 0.0243(10) 0.0230(10) 0.0041(8) -0.0012(9) 0.0003(8)
N1B 0.0162(15) 0.0191(12) 0.0197(13) -0.0016(10) 0.0017(11) 0.0001(10)
C1B 0.0108(16) 0.0207(14) 0.0196(14) -0.0025(11) -0.0016(11) 0.0008(11)
O2B 0.0212(13) 0.0232(10) 0.0326(11) 0.0014(8) -0.0048(9) 0.0028(9)
C2B 0.0151(16) 0.0190(13) 0.0229(15) 0.0015(11) -0.0030(12) -0.0003(12)
O3B 0.0167(11) 0.0236(10) 0.0259(10) -0.0028(8) -0.0017(8) -0.0024(8)
C3B 0.0172(17) 0.0216(14) 0.0237(15) -0.0008(11) 0.0022(12) 0.0003(12)
O4B 0.0187(12) 0.0200(9) 0.0339(11) 0.0056(8) -0.0041(8) 0.0015(8)
C4B 0.0178(17) 0.0187(14) 0.0249(15) 0.0036(12) -0.0040(13) 0.0037(13)
C5B 0.0184(19) 0.0159(13) 0.0253(16) -0.0005(11) -0.0058(13) -0.0028(13)
C6B 0.0239(18) 0.0257(15) 0.0261(15) -0.0048(12) 0.0017(13) -0.0033(12)
C7B 0.0249(19) 0.0335(16) 0.0270(16) 0.0002(12) 0.0057(13) -0.0108(13)
C8B 0.036(3) 0.051(2) 0.037(2) 0.0052(15) 0.0060(17) -0.0180(19)
C9B 0.0155(17) 0.0155(13) 0.0255(15) 0.0028(11) -0.0038(12) -0.0002(11)
C10B 0.0212(18) 0.0150(13) 0.0275(16) 0.0037(11) -0.0016(13) -0.0053(11)
C11B 0.0220(19) 0.0255(15) 0.0289(16) 0.0017(12) -0.0028(14) -0.0018(13)
C12B 0.021(2) 0.0383(17) 0.0388(19) -0.0010(14) 0.0008(15) -0.0025(13)
C13B 0.028(2) 0.0355(17) 0.0387(19) -0.0015(14) 0.0090(15) -0.0080(14)
C14B 0.036(2) 0.0299(16) 0.0279(17) 0.0018(13) 0.0053(15) -0.0100(14)
C15B 0.029(2) 0.0234(15) 0.0331(18) 0.0034(12) -0.0050(15) -0.0062(13)

loop_
_atom_type_symbol
_atom_type_description
_atom_type_scat_dispersion_real
_atom_type_scat_dispersion_imag
_atom_type_scat_source
C C 0.0181 0.0091 'International Tables Vol C Tables 4.2.6.8 and 6.1.1.4'
H H 0.0000 0.0000 'International Tables Vol C Tables 4.2.6.8 and 6.1.1.4'
N N 0.0311 0.0180 'International Tables Vol C Tables 4.2.6.8 and 6.1.1.4'
O O 0.0492 0.0322 'International Tables Vol C Tables 4.2.6.8 and 6.1.1.4'
Cl Cl 0.3639 0.7018 'International Tables Vol C Tables 4.2.6.8 and 6.1.1.4'

loop_
_geom_angle_atom_site_label_1
_geom_angle_atom_site_label_2
_geom_angle_atom_site_label_3
_geom_angle
C5A O1A C2A 92.39(19)
C4A N1A C1A 114.3(2)
N1A C1A C9A 114.4(2)
N1A C1A C5A 111.6(2)
C9A C1A C5A 119.0(2)
N1A C1A C2A 104.3(2)
C9A C1A C2A 119.2(2)
C5A C1A C2A 84.05(19)
C6A C2A O1A 109.9(2)
C6A C2A C3A 116.6(2)
O1A C2A C3A 110.71(19)
C6A C2A C1A 120.9(2)
O1A C2A C1A 88.49(17)
C3A C2A C1A 106.8(2)
C4A C3A C7A 114.0(2)
C4A C3A C2A 104.0(2)
C7A C3A C2A 114.7(2)
O3A C4A N1A 125.2(2)
O3A C4A C3A 124.9(2)
N1A C4A C3A 110.0(2)
O2A C5A O1A 126.0(2)
O2A C5A C1A 139.1(3)
O1A C5A C1A 94.9(2)
C8A C7A C3A 114.6(2)
C7A C8A Cl1A 111.5(2)
O4A C9A C10A 113.8(2)
O4A C9A C1A 103.65(19)
C10A C9A C1A 112.7(2)
C11A C10A C15A 119.6(3)
C11A C10A C9A 119.5(2)
C15A C10A C9A 120.9(2)
C10A C11A C12A 119.8(3)
C13A C12A C11A 119.6(3)
C14A C13A C12A 120.9(3)
C13A C14A C15A 119.9(3)
C14A C15A C10A 120.1(3)
C5B O1B C2B 92.48(18)
C4B N1B C1B 114.1(2)
N1B C1B C9B 113.9(2)
N1B C1B C5B 111.80(19)
C9B C1B C5B 118.3(2)
N1B C1B C2B 104.7(2)
C9B C1B C2B 119.8(2)
C5B C1B C2B 84.53(18)
C6B C2B O1B 110.39(19)
C6B C2B C3B 116.2(2)
O1B C2B C3B 111.31(19)
C6B C2B C1B 121.2(2)
O1B C2B C1B 88.33(18)
C3B C2B C1B 106.00(19)
C4B C3B C2B 104.7(2)
C4B C3B C7B 113.9(2)
C2B C3B C7B 114.8(2)
O3B C4B N1B 125.0(2)
O3B C4B C3B 125.5(2)
N1B C4B C3B 109.5(2)
O2B C5B O1B 126.9(2)
O2B C5B C1B 138.5(2)
O1B C5B C1B 94.5(2)
C8B C7B C3B 110.8(2)
Cl1' C8B C7B 144.7(9)
Cl1' C8B Cl1B 72.3(7)
C7B C8B Cl1B 111.5(2)
O4B C9B C10B 114.4(2)
O4B C9B C1B 104.0(2)
C10B C9B C1B 113.0(2)
C15B C10B C11B 119.2(3)
C15B C10B C9B 121.5(2)
C11B C10B C9B 119.3(2)
C12B C11B C10B 120.2(3)
C13B C12B C11B 120.0(3)
C14B C13B C12B 120.2(3)
C13B C14B C15B 120.0(3)
C10B C15B C14B 120.5(3)

loop_
_geom_bond_atom_site_label_1
_geom_bond_atom_site_label_2
_geom_bond_distance
Cl1A C8A 1.798(3)
O1A C5A 1.357(3)
O1A C2A 1.508(3)
N1A C4A 1.354(3)
N1A C1A 1.451(3)
C1A C9A 1.525(4)
C1A C5A 1.538(4)
C1A C2A 1.555(4)
O2A C5A 1.195(3)
C2A C6A 1.488(3)
C2A C3A 1.534(3)
O3A C4A 1.235(3)
C3A C4A 1.522(4)
C3A C7A 1.528(4)
O4A C9A 1.423(3)
C7A C8A 1.511(4)
C9A C10A 1.518(4)
C10A C11A 1.388(4)
C10A C15A 1.389(4)
C11A C12A 1.398(4)
C12A C13A 1.373(5)
C13A C14A 1.372(5)
C14A C15A 1.385(4)
Cl1B C8B 1.786(3)
Cl1' C8B 1.065(16)
O1B C5B 1.372(3)
O1B C2B 1.505(3)
N1B C4B 1.357(3)
N1B C1B 1.437(3)
C1B C9B 1.525(3)
C1B C5B 1.532(4)
C1B C2B 1.560(4)
O2B C5B 1.192(3)
C2B C6B 1.498(3)
C2B C3B 1.523(4)
O3B C4B 1.236(3)
C3B C4B 1.514(4)
C3B C7B 1.537(4)
O4B C9B 1.430(3)
C7B C8B 1.513(5)
C9B C10B 1.509(4)
C10B C15B 1.381(4)
C10B C11B 1.398(4)
C11B C12B 1.386(4)
C12B C13B 1.382(4)
C13B C14B 1.377(4)
C14B C15B 1.391(4)

loop_
_geom_torsion_atom_site_label_1
_geom_torsion_atom_site_label_2
_geom_torsion_atom_site_label_3
_geom_torsion_atom_site_label_4
_geom_torsion
C4A N1A C1A C9A 134.5(2)
C4A N1A C1A C5A -86.6(3)
C4A N1A C1A C2A 2.6(3)
C5A O1A C2A C6A 119.5(2)
C5A O1A C2A C3A -110.3(2)
C5A O1A C2A C1A -2.98(18)
N1A C1A C2A C6A 139.4(2)
C9A C1A C2A C6A 10.3(3)
C5A C1A C2A C6A -109.8(2)
N1A C1A C2A O1A -108.19(18)
C9A C1A C2A O1A 122.7(2)
C5A C1A C2A O1A 2.64(16)
N1A C1A C2A C3A 3.0(2)
C9A C1A C2A C3A -126.1(2)
C5A C1A C2A C3A 113.8(2)
C6A C2A C3A C4A -145.3(2)
O1A C2A C3A C4A 88.1(2)
C1A C2A C3A C4A -6.7(2)
C6A C2A C3A C7A 89.5(3)
O1A C2A C3A C7A -37.0(3)
C1A C2A C3A C7A -131.9(2)
C1A N1A C4A O3A 174.0(2)
C1A N1A C4A C3A -7.2(3)
C7A C3A C4A O3A -47.0(3)
C2A C3A C4A O3A -172.7(2)
C7A C3A C4A N1A 134.2(2)
C2A C3A C4A N1A 8.5(3)
C2A O1A C5A O2A -179.3(3)
C2A O1A C5A C1A 3.02(19)
N1A C1A C5A O2A -77.0(4)
C9A C1A C5A O2A 59.7(4)
C2A C1A C5A O2A 180.0(3)
N1A C1A C5A O1A 100.1(2)
C9A C1A C5A O1A -123.2(2)
C2A C1A C5A O1A -2.94(18)
C4A C3A C7A C8A 69.2(3)
C2A C3A C7A C8A -171.0(2)
C3A C7A C8A Cl1A 66.8(3)
N1A C1A C9A O4A -64.2(2)
C5A C1A C9A O4A 160.2(2)
C2A C1A C9A O4A 60.1(3)
N1A C1A C9A C10A 59.3(3)
C5A C1A C9A C10A -76.3(3)
C2A C1A C9A C10A -176.4(2)
O4A C9A C10A C11A -163.5(2)
C1A C9A C10A C11A 78.8(3)
O4A C9A C10A C15A 15.9(3)
C1A C9A C10A C15A -101.7(3)
C15A C10A C11A C12A 0.7(4)
C9A C10A C11A C12A -179.9(3)
C10A C11A C12A C13A -1.3(4)
C11A C12A C13A C14A 0.3(5)
C12A C13A C14A C15A 1.3(5)
C13A C14A C15A C10A -1.9(4)
C11A C10A C15A C14A 0.9(4)
C9A C10A C15A C14A -178.5(3)
C4B N1B C1B C9B 136.6(2)
C4B N1B C1B C5B -86.0(3)
C4B N1B C1B C2B 3.9(3)
C5B O1B C2B C6B 120.3(2)
C5B O1B C2B C3B -109.1(2)
C5B O1B C2B C1B -2.58(17)
N1B C1B C2B C6B 138.2(2)
C9B C1B C2B C6B 9.0(3)
C5B C1B C2B C6B -110.6(2)
N1B C1B C2B O1B -108.82(18)
C9B C1B C2B O1B 121.9(2)
C5B C1B C2B O1B 2.32(16)
N1B C1B C2B C3B 2.9(2)
C9B C1B C2B C3B -126.3(2)
C5B C1B C2B C3B 114.0(2)
C6B C2B C3B C4B -145.7(2)
O1B C2B C3B C4B 86.8(2)
C1B C2B C3B C4B -7.8(2)
C6B C2B C3B C7B 88.7(3)
O1B C2B C3B C7B -38.8(3)
C1B C2B C3B C7B -133.4(2)
C1B N1B C4B O3B 173.3(2)
C1B N1B C4B C3B -9.3(3)
C2B C3B C4B O3B -172.1(2)
C7B C3B C4B O3B -46.0(3)
C2B C3B C4B N1B 10.5(3)
C7B C3B C4B N1B 136.6(2)
C2B O1B C5B O2B -179.4(3)
C2B O1B C5B C1B 2.63(18)
N1B C1B C5B O2B -76.4(4)
C9B C1B C5B O2B 59.0(4)
C2B C1B C5B O2B 179.9(3)
N1B C1B C5B O1B 101.1(2)
C9B C1B C5B O1B -123.5(2)
C2B C1B C5B O1B -2.55(17)
C4B C3B C7B C8B 73.8(3)
C2B C3B C7B C8B -165.6(2)
C3B C7B C8B Cl1' 83.2(14)
C3B C7B C8B Cl1B 172.7(2)
N1B C1B C9B O4B -53.7(3)
C5B C1B C9B O4B 171.8(2)
C2B C1B C9B O4B 71.3(3)
N1B C1B C9B C10B 70.9(3)
C5B C1B C9B C10B -63.6(3)
C2B C1B C9B C10B -164.1(2)
O4B C9B C10B C15B 25.1(3)
C1B C9B C10B C15B -93.7(3)
O4B C9B C10B C11B -156.0(2)
C1B C9B C10B C11B 85.2(3)
C15B C10B C11B C12B 1.9(4)
C9B C10B C11B C12B -177.0(2)
C10B C11B C12B C13B -1.0(4)
C11B C12B C13B C14B -0.8(4)
C12B C13B C14B C15B 1.6(4)
C11B C10B C15B C14B -1.1(4)
C9B C10B C15B C14B 177.8(2)
C13B C14B C15B C10B -0.6(4)
